data_2203969
loop_
_publ_author_name
' Kojima, Takahiko '
'Harada, Ryosuke '

_publ_section_title
;(Acetonitrile-\k<i>N</i>)(2,3,5,7,8,10,12,13,15,17,18,20-dodecaphenylporphyrinato-\k^4^<i>N</i>)zinc(II)
 acetonitrile solvate
;
_journal_issue 8
_journal_name_full 'Acta Crystallographica Section E'
_journal_page_first m1097
_journal_page_last m1099
_journal_paper_doi 10.1107/S1600536804016447
_journal_volume 60
_journal_year 2004
_chemical_formula_iupac '[Zn (C92 H60 N4) (C2 H3 N)], C2 H3 N'
_chemical_formula_moiety 'C94 H63 N5 Zn, C2 H3 N'
_chemical_formula_sum 'C96 H66 N6 Zn'
_chemical_formula_weight 1369.00
_space_group_IT_number 2
_symmetry_cell_setting triclinic
_symmetry_space_group_name_Hall '-P 1'
_symmetry_space_group_name_H-M 'P -1'
_cell_angle_alpha 117.072(3)
_cell_angle_beta 96.767(2)
_cell_angle_gamma 91.495(3)
_cell_formula_units_Z 2
_cell_length_a 11.4472(7)
_cell_length_b 18.136(2)
_cell_length_c 19.063(2)
_cell_measurement_reflns_used 8989
_cell_measurement_temperature 183.1
_cell_measurement_theta_max 27.5
_cell_measurement_theta_min 3.1
_cell_volume 3485.2(6)
_computing_cell_refinement CrystalClear
_computing_data_collection 'CrystalClear (Rigaku, 2000)'
_computing_data_reduction 'TEXSAN (Molecular Structure Corporation and Rigaku, 2000)'
_computing_publication_material 'TEXSAN (Molecular Structure Corporation, 1999)'
_computing_structure_refinement 'TEXSAN (Molecular Structure Corporation, 1999)'
_computing_structure_solution 'PATTY in DIRDIF94 (Beurskens et al., 1994)'
_diffrn_detector_area_resol_mean 14.62
_diffrn_measured_fraction_theta_full 0.9772
_diffrn_measured_fraction_theta_max 0.9772
_diffrn_measurement_device_type 'Rigaku/MSC Mercury CCD'
_diffrn_measurement_method \w
_diffrn_radiation_type 'Mo K\a'
_diffrn_radiation_wavelength 0.7107
_diffrn_reflns_av_R_equivalents 0.046
_diffrn_reflns_limit_h_max 10
_diffrn_reflns_limit_h_min -14
_diffrn_reflns_limit_k_max 23
_diffrn_reflns_limit_k_min -21
_diffrn_reflns_limit_l_max 24
_diffrn_reflns_limit_l_min -24
_diffrn_reflns_number 27953
_diffrn_reflns_theta_full 27.48
_diffrn_reflns_theta_max 27.48
_exptl_absorpt_coefficient_mu 0.409
_exptl_absorpt_correction_T_max 0.9898
_exptl_absorpt_correction_T_min 0.9663
_exptl_absorpt_correction_type numerical
_exptl_absorpt_process_details '(CrystalClear; Rigaku, 2000)'
_exptl_crystal_colour Green
_exptl_crystal_density_diffrn 1.304
_exptl_crystal_density_method 'not measured'
_exptl_crystal_description Block
_exptl_crystal_size_max 0.750
_exptl_crystal_size_mid 0.180
_exptl_crystal_size_min 0.090
_refine_diff_density_max 0.89
_refine_diff_density_min -0.62
_refine_ls_extinction_method none
_refine_ls_goodness_of_fit_ref 1.000
_refine_ls_hydrogen_treatment noref
_refine_ls_number_parameters 928
_refine_ls_number_reflns 15590
_refine_ls_R_factor_gt 0.0535
_refine_ls_shift/su_max 0.0012
_refine_ls_structure_factor_coef Fsqd
_refine_ls_weighting_details 'w = 1/[\s^2^(Fo^2^) + (0.092[Max(Fo^2^,0) + 2Fc^2^]/3)^2^]'
_refine_ls_weighting_scheme calc
_refine_ls_wR_factor_ref 0.1649
_reflns_number_gt 11469
_reflns_number_total 15607
_reflns_threshold_expression F^2^>2\s(F^2^)
_cod_data_source_file br6154.cif
_cod_data_source_block I
_cod_depositor_comments
;
The following automatic conversions were performed:
'_exptl_absorpt_correction_type' value 'Numerical' changed to 'numerical'
according to '/home/saulius/struct/CIF-dictionaries/cif_core.dic'
dictionary named 'cif_core.dic' version 2.4.1 from 2010-06-29.

Automatic conversion script
Id: cif_fix_enum 1527 2010-12-29 10:47:43Z saulius 

The following automatic conversions were performed:

'_exptl_absorpt_correction_type' value 'Numerical' changed to
'numerical' according to
/home/saulius/struct/CIF-dictionaries/cif_core.dic dictionary named
'cif_core.dic' version 2.4.1 from 2010-06-29.

Automatic conversion script
Id: cif_fix_values 1715 2011-07-08 13:25:40Z adriana 
;
_cod_original_cell_volume 3485.3(5)
_cod_original_formula_sum 'C96 H66 N6 Zn '
_cod_database_code 2203969

loop_
_symmetry_equiv_pos_as_xyz
x,y,z
-x,-y,-z

loop_
_atom_site_label
_atom_site_fract_x
_atom_site_fract_y
_atom_site_fract_z
_atom_site_U_iso_or_equiv
_atom_site_adp_type
_atom_site_calc_flag
_atom_site_occupancy
_atom_site_type_symbol
Zn1 0.12485(2) 0.46239(2) 0.27473(2) 0.01930(7) Uani d 1.00 Zn
N1 0.0737(2) 0.57580(10) 0.34580(10) 0.0206(5) Uani d 1.00 N
N2 0.0082(2) 0.45750(10) 0.17840(10) 0.0198(5) Uani d 1.00 N
N3 0.1448(2) 0.33980(10) 0.20840(10) 0.0196(5) Uani d 1.00 N
N4 0.2045(2) 0.45590(10) 0.37630(10) 0.0195(5) Uani d 1.00 N
N5 0.2827(2) 0.5121(2) 0.24880(10) 0.0331(6) Uani d 1.00 N
N6 0.4947(5) 0.0979(3) 0.6274(3) 0.114(2) Uani d 1.00 N
C1 0.1081(2) 0.62260(10) 0.42640(10) 0.0198(6) Uani d 1.00 C
C2 0.0916(2) 0.70950(10) 0.44920(10) 0.0221(6) Uani d 1.00 C
C3 0.0489(2) 0.7129(2) 0.38060(10) 0.0234(6) Uani d 1.00 C
C4 0.0307(2) 0.62800(10) 0.31730(10) 0.0221(6) Uani d 1.00 C
C5 -0.0336(2) 0.60430(10) 0.24100(10) 0.0204(6) Uani d 1.00 C
C6 -0.0468(2) 0.52330(10) 0.17680(10) 0.0206(6) Uani d 1.00 C
C7 -0.1279(2) 0.4932(2) 0.10220(10) 0.0220(6) Uani d 1.00 C
C8 -0.1260(2) 0.4087(2) 0.06290(10) 0.0231(6) Uani d 1.00 C
C9 -0.0367(2) 0.38690(10) 0.11000(10) 0.0203(6) Uani d 1.00 C
C10 0.0056(2) 0.30820(10) 0.08760(10) 0.0205(6) Uani d 1.00 C
C11 0.1011(2) 0.29080(10) 0.12980(10) 0.0206(6) Uani d 1.00 C
C12 0.1675(2) 0.21780(10) 0.09740(10) 0.0220(6) Uani d 1.00 C
C13 0.2498(2) 0.22460(10) 0.15840(10) 0.0224(6) Uani d 1.00 C
C14 0.2289(2) 0.29830(10) 0.22940(10) 0.0204(6) Uani d 1.00 C
C15 0.2750(2) 0.31680(10) 0.30800(10) 0.0204(6) Uani d 1.00 C
C16 0.2618(2) 0.39030(10) 0.37710(10) 0.0198(6) Uani d 1.00 C
C17 0.3012(2) 0.40850(10) 0.45930(10) 0.0211(6) Uani d 1.00 C
C18 0.2649(2) 0.48440(10) 0.50730(10) 0.0200(6) Uani d 1.00 C
C19 0.2041(2) 0.51410(10) 0.45460(10) 0.0192(6) Uani d 1.00 C
C20 0.1563(2) 0.59120(10) 0.47810(10) 0.0193(6) Uani d 1.00 C
C21 0.1270(2) 0.7868(2) 0.52520(10) 0.0244(6) Uani d 1.00 C
C22 0.2334(2) 0.8322(2) 0.5365(2) 0.0314(7) Uani d 1.00 C
C23 0.2630(3) 0.9093(2) 0.6025(2) 0.0387(8) Uani d 1.00 C
C24 0.1872(3) 0.9417(2) 0.6583(2) 0.0427(8) Uani d 1.00 C
C25 0.0819(3) 0.8966(2) 0.6482(2) 0.0410(8) Uani d 1.00 C
C26 0.0507(2) 0.8198(2) 0.5816(2) 0.0300(7) Uani d 1.00 C
C27 0.0511(2) 0.7910(2) 0.37370(10) 0.0256(6) Uani d 1.00 C
C28 0.1429(3) 0.8080(2) 0.3404(2) 0.0363(8) Uani d 1.00 C
C29 0.1554(3) 0.8825(2) 0.3360(2) 0.0464(10) Uani d 1.00 C
C30 0.0748(3) 0.9401(2) 0.3658(2) 0.0500(10) Uani d 1.00 C
C31 -0.0154(3) 0.9253(2) 0.3998(2) 0.0438(9) Uani d 1.00 C
C32 -0.0275(3) 0.8510(2) 0.4048(2) 0.0335(7) Uani d 1.00 C
C33 -0.1115(2) 0.66750(10) 0.23600(10) 0.0218(6) Uani d 1.00 C
C34 -0.0860(2) 0.7146(2) 0.1981(2) 0.0278(7) Uani d 1.00 C
C35 -0.1604(3) 0.7734(2) 0.1970(2) 0.0335(8) Uani d 1.00 C
C36 -0.2610(3) 0.7849(2) 0.2329(2) 0.0359(8) Uani d 1.00 C
C37 -0.2872(2) 0.7383(2) 0.2708(2) 0.0332(7) Uani d 1.00 C
C38 -0.2122(2) 0.6804(2) 0.2731(2) 0.0277(7) Uani d 1.00 C
C39 -0.2036(2) 0.5389(2) 0.06880(10) 0.0224(6) Uani d 1.00 C
C40 -0.1630(2) 0.5648(2) 0.0161(2) 0.0300(7) Uani d 1.00 C
C41 -0.2366(3) 0.5999(2) -0.0209(2) 0.0381(8) Uani d 1.00 C
C42 -0.3524(3) 0.6107(2) -0.0055(2) 0.0398(8) Uani d 1.00 C
C43 -0.3940(2) 0.5855(2) 0.0459(2) 0.0388(8) Uani d 1.00 C
C44 -0.3202(2) 0.5495(2) 0.0824(2) 0.0307(7) Uani d 1.00 C
C45 -0.2068(2) 0.3554(2) -0.0121(2) 0.0325(7) Uani d 1.00 C
C46 -0.1952(3) 0.3601(2) -0.0817(2) 0.0472(9) Uani d 1.00 C
C47 -0.2749(5) 0.3126(3) -0.1510(2) 0.0730(10) Uani d 1.00 C
C48 -0.3656(5) 0.2612(3) -0.1499(3) 0.0910(10) Uani d 1.00 C
C49 -0.3787(3) 0.2571(2) -0.0811(3) 0.0760(10) Uani d 1.00 C
C50 -0.2990(3) 0.3046(2) -0.0114(2) 0.0479(9) Uani d 1.00 C
C51 -0.0551(2) 0.23480(10) 0.01490(10) 0.0234(6) Uani d 1.00 C
C52 -0.0388(2) 0.2190(2) -0.0615(2) 0.0280(7) Uani d 1.00 C
C53 -0.0964(3) 0.1486(2) -0.1267(2) 0.0381(8) Uani d 1.00 C
C54 -0.1699(3) 0.0947(2) -0.1163(2) 0.0456(9) Uani d 1.00 C
C55 -0.1861(3) 0.1089(2) -0.0405(2) 0.0440(9) Uani d 1.00 C
C56 -0.1285(3) 0.1792(2) 0.0251(2) 0.0325(7) Uani d 1.00 C
C57 0.1677(2) 0.1507(2) 0.01470(10) 0.0250(6) Uani d 1.00 C
C58 0.2388(3) 0.1608(2) -0.0345(2) 0.0344(8) Uani d 1.00 C
C59 0.2511(3) 0.0953(2) -0.1070(2) 0.0418(9) Uani d 1.00 C
C60 0.1914(3) 0.0181(2) -0.1319(2) 0.0448(9) Uani d 1.00 C
C61 0.1206(3) 0.0075(2) -0.0835(2) 0.0460(9) Uani d 1.00 C
C62 0.1095(3) 0.0732(2) -0.0102(2) 0.0381(8) Uani d 1.00 C
C63 0.3532(2) 0.1741(2) 0.14490(10) 0.0266(6) Uani d 1.00 C
C64 0.4566(3) 0.2062(2) 0.1333(2) 0.0372(8) Uani d 1.00 C
C65 0.5523(3) 0.1595(3) 0.1130(2) 0.0530(10) Uani d 1.00 C
C66 0.5461(3) 0.0803(2) 0.1047(2) 0.0570(10) Uani d 1.00 C
C67 0.4452(3) 0.0476(2) 0.1161(2) 0.0523(10) Uani d 1.00 C
C68 0.3477(3) 0.0941(2) 0.1359(2) 0.0389(8) Uani d 1.00 C
C69 0.3206(2) 0.24440(10) 0.31760(10) 0.0223(6) Uani d 1.00 C
C70 0.4400(2) 0.2338(2) 0.3282(2) 0.0283(7) Uani d 1.00 C
C71 0.4764(3) 0.1645(2) 0.3349(2) 0.0365(8) Uani d 1.00 C
C72 0.3941(3) 0.1054(2) 0.3313(2) 0.0402(8) Uani d 1.00 C
C73 0.2749(3) 0.1153(2) 0.3204(2) 0.0384(8) Uani d 1.00 C
C74 0.2382(2) 0.1843(2) 0.3134(2) 0.0312(7) Uani d 1.00 C
C75 0.3667(2) 0.35890(10) 0.49350(10) 0.0219(6) Uani d 1.00 C
C76 0.4891(2) 0.3730(2) 0.5157(2) 0.0274(7) Uani d 1.00 C
C77 0.5488(2) 0.3319(2) 0.5527(2) 0.0349(8) Uani d 1.00 C
C78 0.4866(3) 0.2764(2) 0.5689(2) 0.0421(9) Uani d 1.00 C
C79 0.3647(3) 0.2631(2) 0.5483(2) 0.0433(9) Uani d 1.00 C
C80 0.3056(2) 0.3044(2) 0.5112(2) 0.0319(7) Uani d 1.00 C
C81 0.2912(2) 0.52190(10) 0.59590(10) 0.0209(6) Uani d 1.00 C
C82 0.4063(2) 0.5536(2) 0.63380(10) 0.0246(6) Uani d 1.00 C
C83 0.4345(2) 0.5840(2) 0.7151(2) 0.0329(7) Uani d 1.00 C
C84 0.3489(3) 0.5831(2) 0.7598(2) 0.0390(8) Uani d 1.00 C
C85 0.2363(3) 0.5505(2) 0.7234(2) 0.0361(8) Uani d 1.00 C
C86 0.2069(2) 0.5195(2) 0.6412(2) 0.0285(7) Uani d 1.00 C
C87 0.1537(2) 0.64560(10) 0.56470(10) 0.0197(6) Uani d 1.00 C
C88 0.2516(2) 0.69780(10) 0.61500(10) 0.0222(6) Uani d 1.00 C
C89 0.2462(2) 0.7481(2) 0.6953(2) 0.0294(7) Uani d 1.00 C
C90 0.1433(3) 0.7464(2) 0.7260(2) 0.0325(7) Uani d 1.00 C
C91 0.0448(2) 0.6949(2) 0.6763(2) 0.0308(7) Uani d 1.00 C
C92 0.0503(2) 0.6452(2) 0.5962(2) 0.0265(6) Uani d 1.00 C
C93 0.3643(3) 0.5374(2) 0.2356(2) 0.0356(8) Uani d 1.00 C
C94 0.4686(3) 0.5692(3) 0.2181(3) 0.0600(10) Uani d 1.00 C
C95 0.4187(5) 0.0719(3) 0.5745(4) 0.083(2) Uani d 1.00 C
C96 0.3236(5) 0.0447(4) 0.5145(4) 0.097(2) Uani d 1.00 C
H1 0.2875 0.8091 0.4982 0.0364 Uiso calc 1.00 H
H2 0.3369 0.9406 0.6096 0.0455 Uiso calc 1.00 H
H3 0.2079 0.9951 0.7041 0.0498 Uiso calc 1.00 H
H4 0.0286 0.9182 0.6873 0.0467 Uiso calc 1.00 H
H5 -0.0231 0.7886 0.5754 0.0363 Uiso calc 1.00 H
H6 0.1996 0.7680 0.3195 0.0430 Uiso calc 1.00 H
H7 0.2209 0.8948 0.3143 0.0553 Uiso calc 1.00 H
H8 0.0848 0.9911 0.3627 0.0564 Uiso calc 1.00 H
H9 -0.0716 0.9658 0.4191 0.0489 Uiso calc 1.00 H
H10 -0.0908 0.8407 0.4293 0.0394 Uiso calc 1.00 H
H11 -0.0149 0.7067 0.1739 0.0334 Uiso calc 1.00 H
H12 -0.1415 0.8063 0.1718 0.0392 Uiso calc 1.00 H
H13 -0.3125 0.8260 0.2331 0.0417 Uiso calc 1.00 H
H14 -0.3585 0.7438 0.2943 0.0386 Uiso calc 1.00 H
H15 -0.2302 0.6485 0.2997 0.0308 Uiso calc 1.00 H
H16 -0.0822 0.5590 0.0068 0.0354 Uiso calc 1.00 H
H17 -0.2072 0.6159 -0.0584 0.0438 Uiso calc 1.00 H
H18 -0.4033 0.6357 -0.0316 0.0463 Uiso calc 1.00 H
H19 -0.4746 0.5934 0.0570 0.0456 Uiso calc 1.00 H
H20 -0.3501 0.5312 0.1186 0.0374 Uiso calc 1.00 H
H21 -0.1304 0.3971 -0.0818 0.0593 Uiso calc 1.00 H
H22 -0.2650 0.3179 -0.1992 0.0884 Uiso calc 1.00 H
H23 -0.4173 0.2289 -0.1997 0.1069 Uiso calc 1.00 H
H24 -0.4429 0.2207 -0.0802 0.1006 Uiso calc 1.00 H
H25 -0.3074 0.3017 0.0382 0.0585 Uiso calc 1.00 H
H26 0.0130 0.2569 -0.0691 0.0332 Uiso calc 1.00 H
H27 -0.0842 0.1379 -0.1794 0.0454 Uiso calc 1.00 H
H28 -0.2107 0.0474 -0.1619 0.0524 Uiso calc 1.00 H
H29 -0.2351 0.0705 -0.0325 0.0542 Uiso calc 1.00 H
H30 -0.1390 0.1905 0.0781 0.0376 Uiso calc 1.00 H
H31 0.2804 0.2146 -0.0175 0.0399 Uiso calc 1.00 H
H32 0.3032 0.1031 -0.1397 0.0473 Uiso calc 1.00 H
H33 0.2006 -0.0264 -0.1824 0.0549 Uiso calc 1.00 H
H34 0.0776 -0.0452 -0.0999 0.0528 Uiso calc 1.00 H
H35 0.0603 0.0658 0.0234 0.0450 Uiso calc 1.00 H
H36 0.4614 0.2622 0.1386 0.0443 Uiso calc 1.00 H
H37 0.6235 0.1826 0.1038 0.0642 Uiso calc 1.00 H
H38 0.6125 0.0480 0.0905 0.0645 Uiso calc 1.00 H
H39 0.4425 -0.0084 0.1102 0.0620 Uiso calc 1.00 H
H40 0.2766 0.0708 0.1432 0.0477 Uiso calc 1.00 H
H41 0.4970 0.2749 0.3302 0.0332 Uiso calc 1.00 H
H42 0.5605 0.1588 0.3429 0.0417 Uiso calc 1.00 H
H43 0.4181 0.0573 0.3364 0.0473 Uiso calc 1.00 H
H44 0.2173 0.0748 0.3185 0.0441 Uiso calc 1.00 H
H45 0.1548 0.1907 0.3052 0.0357 Uiso calc 1.00 H
H46 0.5326 0.4112 0.5040 0.0327 Uiso calc 1.00 H
H47 0.6330 0.3422 0.5671 0.0403 Uiso calc 1.00 H
H48 0.5276 0.2474 0.5943 0.0504 Uiso calc 1.00 H
H49 0.3193 0.2251 0.5600 0.0508 Uiso calc 1.00 H
H50 0.2207 0.2951 0.4974 0.0378 Uiso calc 1.00 H
H51 0.4666 0.5548 0.6030 0.0285 Uiso calc 1.00 H
H52 0.5144 0.6055 0.7398 0.0384 Uiso calc 1.00 H
H53 0.3692 0.6053 0.8171 0.0450 Uiso calc 1.00 H
H54 0.1788 0.5472 0.7548 0.0432 Uiso calc 1.00 H
H55 0.1278 0.4966 0.6155 0.0317 Uiso calc 1.00 H
H56 0.3239 0.6988 0.5938 0.0262 Uiso calc 1.00 H
H57 0.3145 0.7840 0.7289 0.0349 Uiso calc 1.00 H
H58 0.1395 0.7803 0.7816 0.0371 Uiso calc 1.00 H
H59 -0.0277 0.6946 0.6968 0.0370 Uiso calc 1.00 H
H60 -0.0183 0.6096 0.5615 0.0300 Uiso calc 1.00 H
H61 0.4500 0.6019 0.1921 0.0749 Uiso calc 1.00 H
H62 0.5222 0.6022 0.2665 0.0749 Uiso calc 1.00 H
H63 0.5111 0.5237 0.1844 0.0749 Uiso calc 1.00 H
H64 0.3236 -0.0131 0.4780 0.1182 Uiso calc 1.00 H
H65 0.2482 0.0515 0.5347 0.1182 Uiso calc 1.00 H
H66 0.3236 0.0752 0.4843 0.1182 Uiso calc 1.00 H

loop_
_atom_site_aniso_label
_atom_site_aniso_U_11
_atom_site_aniso_U_22
_atom_site_aniso_U_33
_atom_site_aniso_U_12
_atom_site_aniso_U_13
_atom_site_aniso_U_23
Zn1 0.0219(2) 0.01810(10) 0.01580(10) 0.00350(10) 0.00200(10) 0.00610(10)
N1 0.0250(10) 0.0187(10) 0.0169(9) 0.0034(8) 0.0003(8) 0.0078(8)
N2 0.0226(10) 0.0189(10) 0.0159(9) 0.0037(8) 0.0029(8) 0.0061(8)
N3 0.0216(10) 0.0196(10) 0.0152(9) 0.0038(8) 0.0023(7) 0.0059(8)
N4 0.0217(10) 0.0181(10) 0.0163(9) 0.0030(8) 0.0020(7) 0.0060(8)
N5 0.0300(10) 0.0380(10) 0.0300(10) 0.0000(10) 0.0054(10) 0.0150(10)
N6 0.107(4) 0.103(4) 0.107(4) -0.004(3) 0.001(3) 0.032(3)
C1 0.0220(10) 0.0190(10) 0.0160(10) 0.0011(9) 0.0014(9) 0.0060(9)
C2 0.0250(10) 0.0210(10) 0.0200(10) 0.0054(9) 0.0030(9) 0.0085(10)
C3 0.0280(10) 0.0220(10) 0.0200(10) 0.0057(10) 0.0031(10) 0.0090(10)
C4 0.0250(10) 0.0210(10) 0.0210(10) 0.0050(9) 0.0042(9) 0.0091(10)
C5 0.0230(10) 0.0210(10) 0.0180(10) 0.0029(9) 0.0032(9) 0.0090(10)
C6 0.0210(10) 0.0230(10) 0.0190(10) 0.0027(9) 0.0032(9) 0.0112(10)
C7 0.0210(10) 0.0270(10) 0.0190(10) 0.0047(10) 0.0052(9) 0.0110(10)
C8 0.0230(10) 0.0260(10) 0.0180(10) 0.0040(10) 0.0007(9) 0.0080(10)
C9 0.0200(10) 0.0220(10) 0.0170(10) 0.0030(9) 0.0035(9) 0.0071(10)
C10 0.0240(10) 0.0190(10) 0.0160(10) 0.0033(9) 0.0038(9) 0.0059(9)
C11 0.0240(10) 0.0190(10) 0.0170(10) 0.0030(9) 0.0042(9) 0.0060(9)
C12 0.0270(10) 0.0180(10) 0.0200(10) 0.0055(9) 0.0042(9) 0.0072(10)
C13 0.0250(10) 0.0190(10) 0.0200(10) 0.0053(9) 0.0035(9) 0.0062(10)
C14 0.0190(10) 0.0170(10) 0.0220(10) 0.0035(9) 0.0030(9) 0.0070(10)
C15 0.0180(10) 0.0210(10) 0.0210(10) 0.0027(9) 0.0025(9) 0.0080(10)
C16 0.0190(10) 0.0220(10) 0.0190(10) 0.0022(9) 0.0018(9) 0.0097(10)
C17 0.0210(10) 0.0200(10) 0.0220(10) 0.0008(9) 0.0011(9) 0.0095(10)
C18 0.0180(10) 0.0220(10) 0.0180(10) 0.0001(9) 0.0013(9) 0.0090(10)
C19 0.0190(10) 0.0200(10) 0.0160(10) -0.0003(9) 0.0011(9) 0.0073(9)
C20 0.0180(10) 0.0190(10) 0.0190(10) 0.0008(9) 0.0016(9) 0.0074(9)
C21 0.0320(10) 0.0190(10) 0.0210(10) 0.0066(10) -0.0005(10) 0.0080(10)
C22 0.0340(10) 0.0270(10) 0.0310(10) 0.0040(10) -0.0010(10) 0.0130(10)
C23 0.045(2) 0.0260(10) 0.040(2) -0.0070(10) -0.0140(10) 0.0150(10)
C24 0.074(2) 0.0200(10) 0.0240(10) 0.0050(10) -0.0060(10) 0.0050(10)
C25 0.062(2) 0.031(2) 0.0250(10) 0.0180(10) 0.0050(10) 0.0080(10)
C26 0.0370(10) 0.0290(10) 0.0210(10) 0.0090(10) 0.0040(10) 0.0080(10)
C27 0.0370(10) 0.0200(10) 0.0170(10) 0.0020(10) -0.0011(10) 0.0073(10)
C28 0.043(2) 0.035(2) 0.0320(10) 0.0040(10) 0.0050(10) 0.0160(10)
C29 0.054(2) 0.048(2) 0.047(2) -0.004(2) 0.003(2) 0.032(2)
C30 0.069(2) 0.029(2) 0.054(2) -0.004(2) -0.006(2) 0.027(2)
C31 0.061(2) 0.0250(10) 0.043(2) 0.0110(10) 0.002(2) 0.0140(10)
C32 0.046(2) 0.0260(10) 0.0270(10) 0.0080(10) 0.0050(10) 0.0110(10)
C33 0.0280(10) 0.0190(10) 0.0150(10) 0.0044(9) -0.0026(9) 0.0062(9)
C34 0.0340(10) 0.0300(10) 0.0220(10) 0.0060(10) 0.0040(10) 0.0150(10)
C35 0.044(2) 0.0320(10) 0.0320(10) 0.0130(10) 0.0090(10) 0.0210(10)
C36 0.040(2) 0.034(2) 0.038(2) 0.0150(10) 0.0050(10) 0.0200(10)
C37 0.0290(10) 0.036(2) 0.037(2) 0.0090(10) 0.0090(10) 0.0170(10)
C38 0.0310(10) 0.0280(10) 0.0250(10) 0.0030(10) 0.0060(10) 0.0130(10)
C39 0.0240(10) 0.0230(10) 0.0180(10) 0.0024(9) -0.0007(9) 0.0087(10)
C40 0.0290(10) 0.0360(10) 0.0280(10) 0.0010(10) 0.0030(10) 0.0180(10)
C41 0.047(2) 0.041(2) 0.031(2) -0.0010(10) 0.0000(10) 0.0220(10)
C42 0.039(2) 0.042(2) 0.042(2) 0.0050(10) -0.0110(10) 0.0260(10)
C43 0.0280(10) 0.045(2) 0.047(2) 0.0110(10) 0.0020(10) 0.025(2)
C44 0.0260(10) 0.0360(10) 0.0340(10) 0.0060(10) 0.0060(10) 0.0190(10)
C45 0.0310(10) 0.0290(10) 0.0240(10) 0.0130(10) -0.0040(10) 0.0020(10)
C46 0.061(2) 0.042(2) 0.026(2) 0.027(2) -0.0040(10) 0.0070(10)
C47 0.101(3) 0.064(3) 0.028(2) 0.048(3) -0.018(2) 0.001(2)
C48 0.082(3) 0.059(3) 0.063(3) 0.028(2) -0.048(2) -0.019(2)
C49 0.040(2) 0.048(2) 0.088(3) 0.007(2) -0.027(2) -0.005(2)
C50 0.031(2) 0.033(2) 0.055(2) 0.0040(10) -0.0050(10) 0.0010(10)
C51 0.0260(10) 0.0210(10) 0.0200(10) 0.0046(10) -0.0007(9) 0.0071(10)
C52 0.0360(10) 0.0250(10) 0.0210(10) 0.0080(10) 0.0030(10) 0.0090(10)
C53 0.054(2) 0.034(2) 0.0190(10) 0.0080(10) -0.0010(10) 0.0060(10)
C54 0.059(2) 0.030(2) 0.030(2) -0.0050(10) -0.0110(10) 0.0030(10)
C55 0.052(2) 0.034(2) 0.034(2) -0.0130(10) -0.0050(10) 0.0090(10)
C56 0.038(2) 0.0320(10) 0.0250(10) -0.0030(10) -0.0010(10) 0.0120(10)
C57 0.0330(10) 0.0210(10) 0.0170(10) 0.0100(10) 0.0001(10) 0.0059(10)
C58 0.046(2) 0.0300(10) 0.0270(10) 0.0100(10) 0.0080(10) 0.0130(10)
C59 0.061(2) 0.043(2) 0.0260(10) 0.023(2) 0.0150(10) 0.0170(10)
C60 0.070(2) 0.035(2) 0.0200(10) 0.024(2) 0.0040(10) 0.0050(10)
C61 0.070(2) 0.0240(10) 0.031(2) 0.0050(10) 0.0050(10) 0.0010(10)
C62 0.053(2) 0.0240(10) 0.0280(10) 0.0000(10) 0.0080(10) 0.0040(10)
C63 0.0280(10) 0.0240(10) 0.0180(10) 0.0070(10) -0.0006(10) 0.0020(10)
C64 0.0320(10) 0.038(2) 0.033(2) 0.0050(10) 0.0060(10) 0.0080(10)
C65 0.030(2) 0.071(3) 0.044(2) 0.013(2) 0.0070(10) 0.013(2)
C66 0.037(2) 0.062(2) 0.042(2) 0.027(2) -0.0010(10) 0.000(2)
C67 0.056(2) 0.031(2) 0.048(2) 0.0210(10) -0.008(2) 0.0020(10)
C68 0.040(2) 0.0250(10) 0.040(2) 0.0100(10) 0.0000(10) 0.0060(10)
C69 0.0270(10) 0.0190(10) 0.0170(10) 0.0047(10) 0.0019(9) 0.0052(10)
C70 0.0270(10) 0.0260(10) 0.0280(10) 0.0060(10) -0.0010(10) 0.0100(10)
C71 0.0340(10) 0.032(2) 0.039(2) 0.0100(10) -0.0030(10) 0.0140(10)
C72 0.049(2) 0.0260(10) 0.047(2) 0.0100(10) 0.0020(10) 0.0200(10)
C73 0.042(2) 0.0290(10) 0.047(2) 0.0010(10) 0.0060(10) 0.0210(10)
C74 0.0290(10) 0.0270(10) 0.0350(10) 0.0050(10) 0.0030(10) 0.0130(10)
C75 0.0270(10) 0.0220(10) 0.0170(10) 0.0064(9) 0.0021(9) 0.0081(10)
C76 0.0270(10) 0.0290(10) 0.0280(10) 0.0060(10) 0.0030(10) 0.0140(10)
C77 0.0330(10) 0.043(2) 0.0290(10) 0.0140(10) 0.0030(10) 0.0170(10)
C78 0.053(2) 0.048(2) 0.039(2) 0.0180(10) 0.0060(10) 0.031(2)
C79 0.053(2) 0.046(2) 0.046(2) 0.0050(10) 0.0100(10) 0.033(2)
C80 0.0320(10) 0.0320(10) 0.037(2) 0.0020(10) 0.0040(10) 0.0200(10)
C81 0.0270(10) 0.0180(10) 0.0190(10) 0.0040(9) 0.0019(9) 0.0087(9)
C82 0.0260(10) 0.0260(10) 0.0220(10) 0.0043(10) 0.0029(10) 0.0110(10)
C83 0.0330(10) 0.037(2) 0.0250(10) 0.0060(10) -0.0050(10) 0.0140(10)
C84 0.049(2) 0.049(2) 0.0180(10) 0.0090(10) 0.0010(10) 0.0150(10)
C85 0.046(2) 0.043(2) 0.0280(10) 0.0090(10) 0.0160(10) 0.0210(10)
C86 0.0300(10) 0.0320(10) 0.0260(10) 0.0030(10) 0.0050(10) 0.0150(10)
C87 0.0220(10) 0.0190(10) 0.0190(10) 0.0036(9) 0.0017(9) 0.0091(10)
C88 0.0220(10) 0.0220(10) 0.0210(10) 0.0030(9) 0.0024(9) 0.0080(10)
C89 0.0310(10) 0.0270(10) 0.0220(10) 0.0020(10) -0.0010(10) 0.0050(10)
C90 0.043(2) 0.0330(10) 0.0200(10) 0.0100(10) 0.0080(10) 0.0100(10)
C91 0.0320(10) 0.0360(10) 0.0290(10) 0.0090(10) 0.0130(10) 0.0170(10)
C92 0.0240(10) 0.0280(10) 0.0280(10) 0.0020(10) 0.0040(10) 0.0130(10)
C93 0.033(2) 0.037(2) 0.038(2) 0.0030(10) 0.0080(10) 0.0170(10)
C94 0.039(2) 0.072(3) 0.095(3) 0.005(2) 0.029(2) 0.055(2)
C95 0.088(4) 0.062(3) 0.100(4) 0.000(3) 0.011(3) 0.038(3)
C96 0.089(4) 0.087(4) 0.119(5) -0.007(3) -0.010(3) 0.058(4)

loop_
_atom_type_symbol
_atom_type_description
_atom_type_scat_dispersion_real
_atom_type_scat_dispersion_imag
_atom_type_scat_source
C C 0.003 0.002
;International Tables for Crystallography
(1992, Vol. C, Tables 4.2.6.8 and 6.1.1.1)
;
H H 0.000 0.000
;International Tables for Crystallography
(1992, Vol. C, Table 6.1.1.2)
;
N N 0.006 0.003
;International Tables for Crystallography
(1992, Vol. C, Tables 4.2.6.8 and 6.1.1.1)
;
Zn Zn 0.284 1.430
;International Tables for Crystallography
(1992, Vol. C, Tables 4.2.6.8 and 6.1.1.1)
;

loop_
_geom_angle_atom_site_label_1
_geom_angle_atom_site_label_2
_geom_angle_atom_site_label_3
_geom_angle
_geom_angle_publ_flag
N1 Zn1 N2 89.43(8) yes
N1 Zn1 N3 167.95(8) yes
N1 Zn1 N4 89.39(8) yes
N1 Zn1 N5 94.76(8) yes
N2 Zn1 N3 88.95(8) yes
N2 Zn1 N4 166.19(7) yes
N2 Zn1 N5 96.18(8) yes
N3 Zn1 N4 89.34(8) yes
N3 Zn1 N5 97.28(8) yes
N4 Zn1 N5 97.63(8) yes
Zn1 N1 C1 126.8(2) ?
Zn1 N1 C4 122.9(2) ?
C1 N1 C4 107.4(2) ?
Zn1 N2 C6 125.6(2) ?
Zn1 N2 C9 126.2(2) ?
C6 N2 C9 107.8(2) ?
Zn1 N3 C11 126.9(2) ?
Zn1 N3 C14 123.9(2) ?
C11 N3 C14 107.3(2) ?
Zn1 N4 C16 125.9(2) ?
Zn1 N4 C19 126.7(2) ?
C16 N4 C19 107.3(2) ?
Zn1 N5 C93 179.5(2) ?
N1 C1 C2 109.3(2) ?
N1 C1 C20 124.9(2) ?
C2 C1 C20 125.7(2) ?
C1 C2 C3 106.4(2) ?
C1 C2 C21 131.9(2) ?
C3 C2 C21 121.0(2) ?
C2 C3 C4 107.0(2) ?
C2 C3 C27 123.1(2) ?
C4 C3 C27 128.4(2) ?
N1 C4 C3 109.5(2) ?
N1 C4 C5 126.4(2) ?
C3 C4 C5 123.8(2) ?
C4 C5 C6 125.2(2) ?
C4 C5 C33 114.9(2) ?
C6 C5 C33 118.7(2) ?
N2 C6 C5 124.1(2) ?
N2 C6 C7 109.0(2) ?
C5 C6 C7 126.7(2) ?
C6 C7 C8 107.1(2) ?
C6 C7 C39 130.9(2) ?
C8 C7 C39 122.0(2) ?
C7 C8 C9 106.7(2) ?
C7 C8 C45 122.4(2) ?
C9 C8 C45 130.8(2) ?
N2 C9 C8 109.2(2) ?
N2 C9 C10 124.0(2) ?
C8 C9 C10 126.5(2) ?
C9 C10 C11 125.5(2) ?
C9 C10 C51 119.5(2) ?
C11 C10 C51 115.0(2) ?
N3 C11 C10 124.7(2) ?
N3 C11 C12 109.5(2) ?
C10 C11 C12 125.7(2) ?
C11 C12 C13 106.5(2) ?
C11 C12 C57 132.2(2) ?
C13 C12 C57 120.8(2) ?
C12 C13 C14 106.9(2) ?
C12 C13 C63 122.4(2) ?
C14 C13 C63 129.4(2) ?
N3 C14 C13 109.2(2) ?
N3 C14 C15 125.3(2) ?
C13 C14 C15 124.9(2) ?
C14 C15 C16 125.6(2) ?
C14 C15 C69 114.7(2) ?
C16 C15 C69 118.6(2) ?
N4 C16 C15 124.2(2) ?
N4 C16 C17 109.1(2) ?
C15 C16 C17 126.7(2) ?
C16 C17 C18 107.4(2) ?
C16 C17 C75 131.1(2) ?
C18 C17 C75 121.5(2) ?
C17 C18 C19 106.7(2) ?
C17 C18 C81 121.2(2) ?
C19 C18 C81 132.1(2) ?
N4 C19 C18 109.5(2) ?
N4 C19 C20 124.1(2) ?
C18 C19 C20 126.3(2) ?
C1 C20 C19 125.7(2) ?
C1 C20 C87 115.7(2) ?
C19 C20 C87 118.6(2) ?
C2 C21 C22 119.2(2) ?
C2 C21 C26 121.6(2) ?
C22 C21 C26 118.8(2) ?
C21 C22 C23 120.7(3) ?
C22 C23 C24 120.2(3) ?
C23 C24 C25 119.5(3) ?
C24 C25 C26 120.7(3) ?
C21 C26 C25 120.0(3) ?
C3 C27 C28 117.7(2) ?
C3 C27 C32 123.7(2) ?
C28 C27 C32 118.4(2) ?
C27 C28 C29 121.3(3) ?
C28 C29 C30 119.0(3) ?
C29 C30 C31 120.8(3) ?
C30 C31 C32 120.2(3) ?
C27 C32 C31 120.2(3) ?
C5 C33 C34 123.2(2) ?
C5 C33 C38 117.7(2) ?
C34 C33 C38 119.1(2) ?
C33 C34 C35 120.4(2) ?
C34 C35 C36 120.1(3) ?
C35 C36 C37 120.0(2) ?
C36 C37 C38 120.1(2) ?
C33 C38 C37 120.3(2) ?
C7 C39 C40 120.8(2) ?
C7 C39 C44 121.0(2) ?
C40 C39 C44 117.9(2) ?
C39 C40 C41 121.0(2) ?
C40 C41 C42 119.9(3) ?
C41 C42 C43 119.9(3) ?
C42 C43 C44 120.0(3) ?
C39 C44 C43 121.2(3) ?
C8 C45 C46 120.4(3) ?
C8 C45 C50 119.8(3) ?
C46 C45 C50 119.6(3) ?
C45 C46 C47 120.0(4) ?
C46 C47 C48 119.9(4) ?
C47 C48 C49 120.5(3) ?
C48 C49 C50 120.0(4) ?
C45 C50 C49 120.0(4) ?
C10 C51 C52 122.8(2) ?
C10 C51 C56 117.9(2) ?
C52 C51 C56 119.3(2) ?
C51 C52 C53 119.9(3) ?
C52 C53 C54 120.5(3) ?
C53 C54 C55 120.4(3) ?
C54 C55 C56 119.3(3) ?
C51 C56 C55 120.5(3) ?
C12 C57 C58 120.6(2) ?
C12 C57 C62 120.3(2) ?
C58 C57 C62 118.5(2) ?
C57 C58 C59 120.7(3) ?
C58 C59 C60 120.4(3) ?
C59 C60 C61 119.3(3) ?
C60 C61 C62 120.2(3) ?
C57 C62 C61 120.9(3) ?
C13 C63 C64 118.1(2) ?
C13 C63 C68 123.1(2) ?
C64 C63 C68 118.5(3) ?
C63 C64 C65 121.3(3) ?
C64 C65 C66 119.7(3) ?
C65 C66 C67 119.9(3) ?
C66 C67 C68 120.7(3) ?
C63 C68 C67 119.9(3) ?
C15 C69 C70 123.4(2) ?
C15 C69 C74 117.8(2) ?
C70 C69 C74 118.8(2) ?
C69 C70 C71 120.6(3) ?
C70 C71 C72 120.2(3) ?
C71 C72 C73 119.6(3) ?
C72 C73 C74 120.3(3) ?
C69 C74 C73 120.5(2) ?
C17 C75 C76 120.9(2) ?
C17 C75 C80 120.3(2) ?
C76 C75 C80 118.5(2) ?
C75 C76 C77 121.1(2) ?
C76 C77 C78 119.7(3) ?
C77 C78 C79 119.5(3) ?
C78 C79 C80 120.5(3) ?
C75 C80 C79 120.7(3) ?
C18 C81 C82 119.5(2) ?
C18 C81 C86 121.7(2) ?
C82 C81 C86 118.5(2) ?
C81 C82 C83 120.7(2) ?
C82 C83 C84 120.2(2) ?
C83 C84 C85 119.9(2) ?
C84 C85 C86 120.4(2) ?
C81 C86 C85 120.3(2) ?
C20 C87 C88 121.9(2) ?
C20 C87 C92 119.3(2) ?
C88 C87 C92 118.7(2) ?
C87 C88 C89 120.6(2) ?
C88 C89 C90 120.1(2) ?
C89 C90 C91 119.9(2) ?
C90 C91 C92 119.8(2) ?
C87 C92 C91 120.9(2) ?
N5 C93 C94 179.6(3) ?
N6 C95 C96 176.3(6) ?

loop_
_geom_bond_atom_site_label_1
_geom_bond_atom_site_label_2
_geom_bond_distance
_geom_bond_publ_flag
Zn1 N1 2.030(2) yes
Zn1 N2 2.106(2) yes
Zn1 N3 2.032(2) yes
Zn1 N4 2.095(2) yes
Zn1 N5 2.204(2) yes
N1 C1 1.375(3) ?
N1 C4 1.365(3) ?
N2 C6 1.374(3) ?
N2 C9 1.375(3) ?
N3 C11 1.369(3) ?
N3 C14 1.370(3) ?
N4 C16 1.379(3) ?
N4 C19 1.382(3) ?
N5 C93 1.133(3) ?
N6 C95 1.155(7) ?
C1 C2 1.455(3) ?
C1 C20 1.415(3) ?
C2 C3 1.370(3) ?
C2 C21 1.488(3) ?
C3 C4 1.450(3) ?
C3 C27 1.480(3) ?
C4 C5 1.415(3) ?
C5 C6 1.411(3) ?
C5 C33 1.501(3) ?
C6 C7 1.462(3) ?
C7 C8 1.367(3) ?
C7 C39 1.494(3) ?
C8 C9 1.461(3) ?
C8 C45 1.489(3) ?
C9 C10 1.409(3) ?
C10 C11 1.409(3) ?
C10 C51 1.491(3) ?
C11 C12 1.459(3) ?
C12 C13 1.363(3) ?
C12 C57 1.491(3) ?
C13 C14 1.457(3) ?
C13 C63 1.490(3) ?
C14 C15 1.409(3) ?
C15 C16 1.412(3) ?
C15 C69 1.502(3) ?
C16 C17 1.459(3) ?
C17 C18 1.370(3) ?
C17 C75 1.500(3) ?
C18 C19 1.459(3) ?
C18 C81 1.493(3) ?
C19 C20 1.408(3) ?
C20 C87 1.493(3) ?
C21 C22 1.389(4) ?
C21 C26 1.393(4) ?
C22 C23 1.388(4) ?
C23 C24 1.380(5) ?
C24 C25 1.381(5) ?
C25 C26 1.392(4) ?
C27 C28 1.386(4) ?
C27 C32 1.391(4) ?
C28 C29 1.396(4) ?
C29 C30 1.378(5) ?
C30 C31 1.364(5) ?
C31 C32 1.398(4) ?
C33 C34 1.391(3) ?
C33 C38 1.392(4) ?
C34 C35 1.388(4) ?
C35 C36 1.382(4) ?
C36 C37 1.385(4) ?
C37 C38 1.386(4) ?
C39 C40 1.403(4) ?
C39 C44 1.392(4) ?
C40 C41 1.382(4) ?
C41 C42 1.391(4) ?
C42 C43 1.378(4) ?
C43 C44 1.388(4) ?
C45 C46 1.388(4) ?
C45 C50 1.389(4) ?
C46 C47 1.399(5) ?
C47 C48 1.385(8) ?
C48 C49 1.373(8) ?
C49 C50 1.403(5) ?
C51 C52 1.388(4) ?
C51 C56 1.390(4) ?
C52 C53 1.388(4) ?
C53 C54 1.370(4) ?
C54 C55 1.385(5) ?
C55 C56 1.391(4) ?
C57 C58 1.380(4) ?
C57 C62 1.383(4) ?
C58 C59 1.379(4) ?
C59 C60 1.386(5) ?
C60 C61 1.369(5) ?
C61 C62 1.387(4) ?
C63 C64 1.390(4) ?
C63 C68 1.379(4) ?
C64 C65 1.384(4) ?
C65 C66 1.372(6) ?
C66 C67 1.369(6) ?
C67 C68 1.400(4) ?
C69 C70 1.390(3) ?
C69 C74 1.392(4) ?
C70 C71 1.389(4) ?
C71 C72 1.380(4) ?
C72 C73 1.385(4) ?
C73 C74 1.388(4) ?
C75 C76 1.397(3) ?
C75 C80 1.380(4) ?
C76 C77 1.384(4) ?
C77 C78 1.384(4) ?
C78 C79 1.389(4) ?
C79 C80 1.383(4) ?
C81 C82 1.395(3) ?
C81 C86 1.382(3) ?
C82 C83 1.381(4) ?
C83 C84 1.377(4) ?
C84 C85 1.367(4) ?
C85 C86 1.396(4) ?
C87 C88 1.391(3) ?
C87 C92 1.390(3) ?
C88 C89 1.390(4) ?
C89 C90 1.381(4) ?
C90 C91 1.389(4) ?
C91 C92 1.387(4) ?
C93 C94 1.450(4) ?
C95 C96 1.380(8) ?

loop_
_geom_contact_atom_site_label_1
_geom_contact_atom_site_label_2
_geom_contact_distance
_geom_contact_site_symmetry_2
N2 C85 3.582(3) 2_566
N3 C91 3.499(3) 2_566
C23 C71 3.597(4) 2_666
C24 C60 3.581(4) 1_566
C25 C30 3.598(4) 2_576
C30 C96 3.559(7) 1_565
C31 C31 3.503(6) 2_576
C43 C43 3.499(6) 2_465
C70 C88 3.581(4) 2_666
C83 C93 3.560(4) 2_666

loop_
_geom_torsion_atom_site_label_1
_geom_torsion_atom_site_label_2
_geom_torsion_atom_site_label_3
_geom_torsion_atom_site_label_4
_geom_torsion
Zn1 N1 C1 C2 157.9(2)
Zn1 N1 C1 C20 -19.8(3)
Zn1 N1 C4 C3 -156.1(2)
Zn1 N1 C4 C5 30.5(3)
Zn1 N2 C6 C5 -0.9(3)
Zn1 N2 C6 C7 -175.30(10)
Zn1 N2 C9 C8 172.6(2)
Zn1 N2 C9 C10 -12.2(3)
Zn1 N3 C11 C10 -21.0(3)
Zn1 N3 C11 C12 159.8(2)
Zn1 N3 C14 C13 -157.9(2)
Zn1 N3 C14 C15 30.8(3)
Zn1 N4 C16 C15 -0.1(3)
Zn1 N4 C16 C17 -177.90(10)
Zn1 N4 C19 C18 177.50(10)
Zn1 N4 C19 C20 -5.2(3)
Zn1 N5 C93 C94 9E1(5)
N1 Zn1 N2 C6 13.0(2)
N1 Zn1 N2 C9 -159.1(2)
N1 Zn1 N3 C11 89.0(4)
N1 Zn1 N3 C14 -108.6(4)
N1 Zn1 N4 C16 178.6(2)
N1 Zn1 N4 C19 2.4(2)
N1 Zn1 N5 C93 12E1(3)
N1 C1 C2 C3 -0.9(3)
N1 C1 C2 C21 -171.6(2)
N1 C1 C20 C19 17.0(4)
N1 C1 C20 C87 -162.3(2)
N1 C4 C3 C2 -6.4(3)
N1 C4 C3 C27 159.7(2)
N1 C4 C5 C6 -11.5(4)
N1 C4 C5 C33 155.7(2)
N2 Zn1 N1 C1 175.6(2)
N2 Zn1 N1 C4 -26.2(2)
N2 Zn1 N3 C11 6.7(2)
N2 Zn1 N3 C14 169.1(2)
N2 Zn1 N4 C16 93.5(3)
N2 Zn1 N4 C19 -82.8(4)
N2 Zn1 N5 C93 -15E1(3)
N2 C6 C5 C4 -4.6(4)
N2 C6 C5 C33 -171.4(2)
N2 C6 C7 C8 4.1(3)
N2 C6 C7 C39 -176.3(2)
N2 C9 C8 C7 3.3(3)
N2 C9 C8 C45 -174.7(3)
N2 C9 C10 C11 -2.2(4)
N2 C9 C10 C51 175.9(2)
N3 Zn1 N1 C1 93.3(4)
N3 Zn1 N1 C4 -108.4(4)
N3 Zn1 N2 C6 -178.9(2)
N3 Zn1 N2 C9 9.0(2)
N3 Zn1 N4 C16 10.6(2)
N3 Zn1 N4 C19 -165.6(2)
N3 Zn1 N5 C93 -6E1(3)
N3 C11 C10 C9 20.0(4)
N3 C11 C10 C51 -158.1(2)
N3 C11 C12 C13 0.5(3)
N3 C11 C12 C57 -171.5(2)
N3 C14 C13 C12 -7.2(3)
N3 C14 C13 C63 160.0(2)
N3 C14 C15 C16 -14.3(4)
N3 C14 C15 C69 153.5(2)
N4 Zn1 N1 C1 9.4(2)
N4 Zn1 N1 C4 167.6(2)
N4 Zn1 N2 C6 98.2(3)
N4 Zn1 N2 C9 -73.9(4)
N4 Zn1 N3 C11 173.0(2)
N4 Zn1 N3 C14 -24.6(2)
N4 Zn1 N5 C93 3E1(3)
N4 C16 C15 C14 -2.2(4)
N4 C16 C15 C69 -169.6(2)
N4 C16 C17 C18 1.1(3)
N4 C16 C17 C75 179.8(2)
N4 C19 C18 C17 0.0(3)
N4 C19 C18 C81 179.2(2)
N4 C19 C20 C1 -3.7(4)
N4 C19 C20 C87 175.6(2)
N5 Zn1 N1 C1 -88.2(2)
N5 Zn1 N1 C4 70.0(2)
N5 Zn1 N2 C6 -81.7(2)
N5 Zn1 N2 C9 106.2(2)
N5 Zn1 N3 C11 -89.4(2)
N5 Zn1 N3 C14 73.0(2)
N5 Zn1 N4 C16 -86.6(2)
N5 Zn1 N4 C19 97.1(2)
C1 N1 C4 C3 5.8(3)
C1 N1 C4 C5 -167.7(2)
C1 C2 C3 C4 4.3(3)
C1 C2 C3 C27 -162.7(2)
C1 C2 C21 C22 93.5(3)
C1 C2 C21 C26 -93.6(3)
C1 C20 C19 C18 173.2(2)
C1 C20 C87 C88 -97.9(3)
C1 C20 C87 C92 81.2(3)
C2 C1 N1 C4 -3.1(3)
C2 C1 C20 C19 -160.3(2)
C2 C1 C20 C87 20.4(3)
C2 C3 C4 C5 167.2(2)
C2 C3 C27 C28 97.5(3)
C2 C3 C27 C32 -76.9(3)
C2 C21 C22 C23 172.6(2)
C2 C21 C26 C25 -173.3(2)
C3 C2 C1 C20 176.7(2)
C3 C2 C21 C22 -76.0(3)
C3 C2 C21 C26 96.8(3)
C3 C4 C5 C6 175.9(2)
C3 C4 C5 C33 -16.8(3)
C3 C27 C28 C29 -176.2(3)
C3 C27 C32 C31 176.3(3)
C4 N1 C1 C20 179.3(2)
C4 C3 C2 C21 176.2(2)
C4 C3 C27 C28 -66.6(4)
C4 C3 C27 C32 119.1(3)
C4 C5 C6 C7 168.8(2)
C4 C5 C33 C34 107.4(3)
C4 C5 C33 C38 -70.9(3)
C5 C4 C3 C27 -26.7(4)
C5 C6 N2 C9 172.4(2)
C5 C6 C7 C8 -170.1(2)
C5 C6 C7 C39 9.4(4)
C5 C33 C34 C35 -178.6(2)
C5 C33 C38 C37 179.7(2)
C6 N2 C9 C8 -0.7(3)
C6 N2 C9 C10 174.5(2)
C6 C5 C33 C34 -84.5(3)
C6 C5 C33 C38 97.2(3)
C6 C7 C8 C9 -4.4(3)
C6 C7 C8 C45 173.9(2)
C6 C7 C39 C40 94.1(3)
C6 C7 C39 C44 -92.6(3)
C7 C6 N2 C9 -2.0(3)
C7 C6 C5 C33 2.1(4)
C7 C8 C9 C10 -171.7(2)
C7 C8 C45 C46 67.8(3)
C7 C8 C45 C50 -108.1(3)
C7 C39 C40 C41 173.7(3)
C7 C39 C44 C43 -174.3(3)
C8 C7 C39 C40 -86.4(3)
C8 C7 C39 C44 86.9(3)
C8 C9 C10 C11 172.2(2)
C8 C9 C10 C51 -9.7(4)
C8 C45 C46 C47 -177.0(3)
C8 C45 C50 C49 177.1(3)
C9 C8 C7 C39 176.0(2)
C9 C8 C45 C46 -114.4(3)
C9 C8 C45 C50 69.7(4)
C9 C10 C11 C12 -160.9(2)
C9 C10 C51 C52 78.0(3)
C9 C10 C51 C56 -103.7(3)
C10 C9 C8 C45 10.2(4)
C10 C11 N3 C14 174.2(2)
C10 C11 C12 C13 -178.7(2)
C10 C11 C12 C57 9.4(4)
C10 C51 C52 C53 178.9(2)
C10 C51 C56 C55 -179.1(3)
C11 N3 C14 C13 7.4(3)
C11 N3 C14 C15 -163.9(2)
C11 C10 C51 C52 -103.7(3)
C11 C10 C51 C56 74.5(3)
C11 C12 C13 C14 3.9(3)
C11 C12 C13 C63 -164.4(2)
C11 C12 C57 C58 86.4(4)
C11 C12 C57 C62 -102.5(3)
C12 C11 N3 C14 -5.0(3)
C12 C11 C10 C51 20.9(3)
C12 C13 C14 C15 164.2(2)
C12 C13 C63 C64 89.9(3)
C12 C13 C63 C68 -83.7(4)
C12 C57 C58 C59 171.5(3)
C12 C57 C62 C61 -172.3(3)
C13 C12 C57 C58 -84.6(3)
C13 C12 C57 C62 86.4(3)
C13 C14 C15 C16 175.7(2)
C13 C14 C15 C69 -16.5(3)
C13 C63 C64 C65 -173.8(3)
C13 C63 C68 C67 174.1(3)
C14 C13 C12 C57 177.0(2)
C14 C13 C63 C64 -75.5(4)
C14 C13 C63 C68 110.9(3)
C14 C15 C16 C17 175.2(2)
C14 C15 C69 C70 103.5(3)
C14 C15 C69 C74 -74.8(3)
C15 C14 C13 C63 -28.6(4)
C15 C16 N4 C19 176.8(2)
C15 C16 C17 C18 -176.7(2)
C15 C16 C17 C75 2.1(4)
C15 C69 C70 C71 -178.5(2)
C15 C69 C74 C73 178.9(3)
C16 N4 C19 C18 0.7(2)
C16 N4 C19 C20 178.0(2)
C16 C15 C69 C70 -87.7(3)
C16 C15 C69 C74 93.9(3)
C16 C17 C18 C19 -0.7(3)
C16 C17 C18 C81 -179.9(2)
C16 C17 C75 C76 96.5(3)
C16 C17 C75 C80 -90.3(3)
C17 C16 N4 C19 -1.1(2)
C17 C16 C15 C69 7.8(4)
C17 C18 C19 C20 -177.2(2)
C17 C18 C81 C82 72.7(3)
C17 C18 C81 C86 -101.4(3)
C17 C75 C76 C77 175.0(2)
C17 C75 C80 C79 -175.1(3)
C18 C17 C75 C76 -84.9(3)
C18 C17 C75 C80 88.3(3)
C18 C19 C20 C87 -7.5(3)
C18 C81 C82 C83 -176.1(2)
C18 C81 C86 C85 176.0(2)
C19 C18 C17 C75 -179.5(2)
C19 C18 C81 C82 -106.4(3)
C19 C18 C81 C86 79.5(3)
C19 C20 C87 C88 82.8(3)
C19 C20 C87 C92 -98.1(3)
C20 C1 C2 C21 6.1(4)
C20 C19 C18 C81 1.9(4)
C20 C87 C88 C89 179.6(2)
C20 C87 C92 C91 179.9(2)
C21 C2 C3 C27 9.2(4)
C21 C22 C23 C24 0.5(4)
C21 C26 C25 C24 1.3(4)
C22 C21 C26 C25 -0.5(4)
C22 C23 C24 C25 0.3(4)
C23 C22 C21 C26 -0.4(4)
C23 C24 C25 C26 -1.3(4)
C27 C28 C29 C30 0.3(5)
C27 C32 C31 C30 -1.2(5)
C28 C27 C32 C31 2.0(4)
C28 C29 C30 C31 0.6(5)
C29 C28 C27 C32 -1.6(4)
C29 C30 C31 C32 -0.1(5)
C33 C34 C35 C36 -0.5(4)
C33 C38 C37 C36 -1.3(4)
C34 C33 C38 C37 1.3(4)
C34 C35 C36 C37 0.5(4)
C35 C34 C33 C38 -0.4(4)
C35 C36 C37 C38 0.4(4)
C39 C7 C8 C45 -5.7(4)
C39 C40 C41 C42 0.6(4)
C39 C44 C43 C42 0.6(5)
C40 C39 C44 C43 -0.8(4)
C40 C41 C42 C43 -0.8(5)
C41 C40 C39 C44 0.2(4)
C41 C42 C43 C44 0.2(5)
C45 C46 C47 C48 0.2(5)
C45 C50 C49 C48 -0.2(5)
C46 C45 C50 C49 1.1(4)
C46 C47 C48 C49 0.7(6)
C47 C46 C45 C50 -1.1(4)
C47 C48 C49 C50 -0.7(6)
C51 C52 C53 C54 0.3(4)
C51 C56 C55 C54 -0.1(5)
C52 C51 C56 C55 -0.8(4)
C52 C53 C54 C55 -1.2(5)
C53 C52 C51 C56 0.6(4)
C53 C54 C55 C56 1.0(5)
C57 C12 C13 C63 8.7(4)
C57 C58 C59 C60 0.4(5)
C57 C62 C61 C60 1.1(5)
C58 C57 C62 C61 -1.1(4)
C58 C59 C60 C61 -0.4(5)
C59 C58 C57 C62 0.3(4)
C59 C60 C61 C62 -0.4(5)
C63 C64 C65 C66 -0.6(5)
C63 C68 C67 C66 -0.6(5)
C64 C63 C68 C67 0.4(4)
C64 C65 C66 C67 0.4(5)
C65 C64 C63 C68 0.2(4)
C65 C66 C67 C68 0.2(5)
C69 C70 C71 C72 -0.3(4)
C69 C74 C73 C72 -0.2(5)
C70 C69 C74 C73 0.5(4)
C70 C71 C72 C73 0.5(5)
C71 C70 C69 C74 -0.2(4)
C71 C72 C73 C74 -0.3(5)
C75 C17 C18 C81 1.2(3)
C75 C76 C77 C78 -0.6(4)
C75 C80 C79 C78 0.7(5)
C76 C75 C80 C79 -1.7(4)
C76 C77 C78 C79 -0.5(5)
C77 C76 C75 C80 1.7(4)
C77 C78 C79 C80 0.5(5)
C81 C82 C83 C84 0.3(4)
C81 C86 C85 C84 -0.3(4)
C82 C81 C86 C85 1.8(4)
C82 C83 C84 C85 1.2(5)
C83 C82 C81 C86 -1.8(4)
C83 C84 C85 C86 -1.2(5)
C87 C88 C89 C90 0.2(4)
C87 C92 C91 C90 0.7(4)
C88 C87 C92 C91 -1.0(4)
C88 C89 C90 C91 -0.5(4)
C89 C88 C87 C92 0.5(4)
C89 C90 C91 C92 0.0(4)
C89 C90 C91 C92 0.0(4)
